data_7013812
loop_
_publ_author_name
'Burchell, Colin J.'
'Aucott, Stephen M.'
'Milton, Heather L.'
'Slawin, Alexandra M. Z.'
'Derek Woollins, J.'

_publ_section_title
;
 Synthesis and characterisation of cyanodithioimidocarbonate [C2N2S2]2-
 complexes.
;
_journal_issue 3
_journal_name_full 'Dalton transactions (Cambridge, England : 2003)'
_journal_page_first 369
_journal_page_last 374
_journal_paper_doi 10.1039/b314949h
_journal_year 2004
_chemical_formula_moiety '[C34 H28 Fe P2].Pt.[C2 N2 S2]'
_chemical_formula_sum 'C36 H28 Fe N2 P2 Pt S2'
_chemical_formula_weight 865.60
_chemical_name_systematic
;
?
;
_space_group_IT_number 2
_symmetry_cell_setting triclinic
_symmetry_space_group_name_Hall '-P 1'
_symmetry_space_group_name_H-M 'P -1'
_atom_sites_solution_hydrogens geom
_atom_sites_solution_primary direct
_atom_sites_solution_secondary difmap
_audit_creation_method SHELXL-97
_cell_angle_alpha 99.062(2)
_cell_angle_beta 95.808(2)
_cell_angle_gamma 101.906(2)
_cell_formula_units_Z 2
_cell_length_a 9.3113(13)
_cell_length_b 9.5996(13)
_cell_length_c 18.070(2)
_cell_measurement_reflns_used 88
_cell_measurement_temperature 125(2)
_cell_measurement_theta_max 28
_cell_measurement_theta_min 12
_cell_volume 1545.7(3)
_computing_cell_refinement 'Bruker SMART'
_computing_data_collection 'Bruker SMART'
_computing_data_reduction 'Bruker SHELXTL'
_computing_molecular_graphics 'Bruker SHELXTL'
_computing_publication_material 'Bruker SHELXTL'
_computing_structure_refinement 'SHELXL-97 (Sheldrick, 1997)'
_computing_structure_solution 'SHELXS-97 (Sheldrick, 1990)'
_diffrn_ambient_temperature 125(2)
_diffrn_detector_area_resol_mean 0.9
_diffrn_measured_fraction_theta_full 0.982
_diffrn_measured_fraction_theta_max 0.982
_diffrn_measurement_device_type 'CCD area detector'
_diffrn_measurement_method 'phi and omega scans'
_diffrn_radiation_monochromator graphite
_diffrn_radiation_source 'fine-focus sealed tube'
_diffrn_radiation_type MoK\a
_diffrn_radiation_wavelength 0.71073
_diffrn_reflns_av_R_equivalents 0.0293
_diffrn_reflns_av_sigmaI/netI 0.0582
_diffrn_reflns_limit_h_max 10
_diffrn_reflns_limit_h_min -10
_diffrn_reflns_limit_k_max 10
_diffrn_reflns_limit_k_min -10
_diffrn_reflns_limit_l_max 19
_diffrn_reflns_limit_l_min -20
_diffrn_reflns_number 7914
_diffrn_reflns_theta_full 23.32
_diffrn_reflns_theta_max 23.32
_diffrn_reflns_theta_min 2.21
_exptl_absorpt_coefficient_mu 5.259
_exptl_absorpt_correction_T_max 1.00000
_exptl_absorpt_correction_T_min 0.805340
_exptl_absorpt_correction_type multi-scan
_exptl_crystal_colour orange
_exptl_crystal_density_diffrn 1.860
_exptl_crystal_density_method 'not measured'
_exptl_crystal_description needle
_exptl_crystal_F_000 848
_exptl_crystal_size_max 0.25
_exptl_crystal_size_mid 0.06
_exptl_crystal_size_min 0.06
_refine_diff_density_max 0.780
_refine_diff_density_min -1.084
_refine_diff_density_rms 0.135
_refine_ls_extinction_method none
_refine_ls_goodness_of_fit_ref 0.971
_refine_ls_hydrogen_treatment riding
_refine_ls_matrix_type full
_refine_ls_number_parameters 397
_refine_ls_number_reflns 4411
_refine_ls_number_restraints 0
_refine_ls_restrained_S_all 0.971
_refine_ls_R_factor_all 0.0440
_refine_ls_R_factor_gt 0.0316
_refine_ls_shift/su_max 0.002
_refine_ls_shift/su_mean 0.000
_refine_ls_structure_factor_coef Fsqd
_refine_ls_weighting_details 'calc w=1/[\s^2^(Fo^2^)+(0.0355P)^2^+0.0000P] where P=(Fo^2^+2Fc^2^)/3'
_refine_ls_weighting_scheme calc
_refine_ls_wR_factor_gt 0.0655
_refine_ls_wR_factor_ref 0.0677
_reflns_number_gt 3639
_reflns_number_total 4411
_reflns_threshold_expression >2sigma(I)
_cod_data_source_file b314949h.txt
_cod_data_source_block 8
_cod_depositor_comments
;
The following automatic conversions were performed:
'_symmetry_cell_setting' value 'Triclinic' changed to 'triclinic'
according to '/home/saulius/struct/CIF-dictionaries/cif_core.dic'
dictionary named 'cif_core.dic' version 2.4.1 from 2010-06-29.

Automatic conversion script
Id: cif_fix_enum 1527 2010-12-29 10:47:43Z saulius 
;
_cod_original_cell_volume 1545.7(4)
_cod_original_sg_symbol_H-M P-1
_cod_database_code 7013812

loop_
_symmetry_equiv_pos_as_xyz
'x, y, z'
'-x, -y, -z'

loop_
_atom_site_label
_atom_site_type_symbol
_atom_site_fract_x
_atom_site_fract_y
_atom_site_fract_z
_atom_site_U_iso_or_equiv
_atom_site_adp_type
_atom_site_occupancy
_atom_site_symmetry_multiplicity
_atom_site_calc_flag
_atom_site_refinement_flags
_atom_site_disorder_assembly
_atom_site_disorder_group
Pt1 Pt 0.66584(3) 0.64428(3) 0.734441(15) 0.01669(9) Uani 1 1 d . . .
S1 S 0.57879(19) 0.45442(17) 0.79668(9) 0.0220(4) Uani 1 1 d . . .
S2 S 0.4913(2) 0.47327(19) 0.64380(10) 0.0279(4) Uani 1 1 d . . .
C1 C 0.4680(7) 0.3655(7) 0.7118(4) 0.0201(15) Uani 1 1 d . . .
N1 N 0.3792(6) 0.2377(6) 0.6986(3) 0.0260(14) Uani 1 1 d . . .
C2 C 0.3676(8) 0.1663(8) 0.7553(4) 0.0306(18) Uani 1 1 d . . .
N2 N 0.3473(7) 0.0901(6) 0.7998(4) 0.0410(17) Uani 1 1 d . . .
P1 P 0.82385(19) 0.77185(18) 0.83826(9) 0.0168(4) Uani 1 1 d . . .
C3 C 0.8245(7) 0.9611(7) 0.8627(3) 0.0187(15) Uani 1 1 d . . .
C4 C 0.6953(8) 1.0175(7) 0.8560(3) 0.0206(16) Uani 1 1 d . . .
H4A H 0.5970 0.9631 0.8386 0.025 Uiso 1 1 calc R . .
C5 C 0.7402(8) 1.1718(7) 0.8804(3) 0.0239(17) Uani 1 1 d . . .
H5A H 0.6768 1.2378 0.8827 0.029 Uiso 1 1 calc R . .
C6 C 0.8938(8) 1.2067(7) 0.9000(3) 0.0235(16) Uani 1 1 d . . .
H6A H 0.9524 1.3021 0.9171 0.028 Uiso 1 1 calc R . .
C7 C 0.9486(7) 1.0818(7) 0.8908(3) 0.0212(16) Uani 1 1 d . . .
H7A H 1.0494 1.0768 0.9012 0.025 Uiso 1 1 calc R . .
Fe1 Fe 0.84220(10) 1.10050(9) 0.79050(5) 0.0185(2) Uani 1 1 d . . .
C8 C 0.8025(7) 0.9900(6) 0.6834(3) 0.0174(15) Uani 1 1 d . . .
C9 C 0.9570(7) 1.0377(7) 0.7081(4) 0.0210(16) Uani 1 1 d . . .
H9A H 1.0263 0.9782 0.7119 0.025 Uiso 1 1 calc R . .
C10 C 0.9885(8) 1.1915(7) 0.7262(4) 0.0240(17) Uani 1 1 d . . .
H10A H 1.0837 1.2530 0.7439 0.029 Uiso 1 1 calc R . .
C11 C 0.8566(8) 1.2375(7) 0.7135(4) 0.0250(17) Uani 1 1 d . . .
H11A H 0.8470 1.3352 0.7211 0.030 Uiso 1 1 calc R . .
C12 C 0.7396(7) 1.1135(7) 0.6874(3) 0.0223(16) Uani 1 1 d . . .
H12A H 0.6379 1.1131 0.6749 0.027 Uiso 1 1 calc R . .
C13 C 1.0136(7) 0.7563(7) 0.8367(4) 0.0186(15) Uani 1 1 d . . .
C14 C 1.0543(7) 0.6820(7) 0.7740(4) 0.0199(16) Uani 1 1 d . . .
H14A H 0.9835 0.6451 0.7300 0.024 Uiso 1 1 calc R . .
C15 C 1.1987(8) 0.6590(7) 0.7735(5) 0.036(2) Uani 1 1 d . . .
H15A H 1.2237 0.6062 0.7295 0.043 Uiso 1 1 calc R . .
C16 C 1.3026(8) 0.7115(8) 0.8355(4) 0.0307(18) Uani 1 1 d . . .
H16A H 1.4000 0.6956 0.8353 0.037 Uiso 1 1 calc R . .
C17 C 1.2630(8) 0.7905(8) 0.9004(4) 0.0321(19) Uani 1 1 d . . .
H17A H 1.3350 0.8303 0.9437 0.039 Uiso 1 1 calc R . .
C18 C 1.1213(7) 0.8095(7) 0.9009(4) 0.0230(16) Uani 1 1 d . . .
H18A H 1.0952 0.8596 0.9454 0.028 Uiso 1 1 calc R . .
C19 C 0.7792(7) 0.7050(6) 0.9243(3) 0.0168(15) Uani 1 1 d . . .
C20 C 0.8210(7) 0.5808(7) 0.9402(4) 0.0213(16) Uani 1 1 d . . .
H20A H 0.8788 0.5347 0.9081 0.026 Uiso 1 1 calc R . .
C21 C 0.7789(8) 0.5239(7) 1.0024(4) 0.0269(17) Uani 1 1 d . . .
H21A H 0.8098 0.4400 1.0131 0.032 Uiso 1 1 calc R . .
C22 C 0.6949(8) 0.5855(8) 1.0479(4) 0.0309(19) Uani 1 1 d . . .
H22A H 0.6670 0.5449 1.0905 0.037 Uiso 1 1 calc R . .
C23 C 0.6487(8) 0.7084(8) 1.0330(4) 0.0330(19) Uani 1 1 d . . .
H23A H 0.5879 0.7512 1.0646 0.040 Uiso 1 1 calc R . .
C24 C 0.6928(7) 0.7674(7) 0.9715(4) 0.0233(16) Uani 1 1 d . . .
H24A H 0.6631 0.8523 0.9616 0.028 Uiso 1 1 calc R . .
P2 P 0.70255(19) 0.80137(18) 0.65192(9) 0.0178(4) Uani 1 1 d . . .
C25 C 0.5202(7) 0.8178(6) 0.6122(4) 0.0191(16) Uani 1 1 d . . .
C26 C 0.4242(8) 0.8466(8) 0.6599(4) 0.0302(18) Uani 1 1 d . . .
H26A H 0.4523 0.8590 0.7129 0.036 Uiso 1 1 calc R . .
C27 C 0.2807(8) 0.8587(8) 0.6309(5) 0.036(2) Uani 1 1 d . . .
H27A H 0.2135 0.8783 0.6653 0.044 Uiso 1 1 calc R . .
C28 C 0.2380(8) 0.8436(7) 0.5575(5) 0.0326(19) Uani 1 1 d . . .
H28A H 0.1421 0.8539 0.5393 0.039 Uiso 1 1 calc R . .
C29 C 0.3390(9) 0.8112(8) 0.5059(4) 0.038(2) Uani 1 1 d . . .
H29A H 0.3100 0.7993 0.4529 0.046 Uiso 1 1 calc R . .
C30 C 0.4776(8) 0.7976(7) 0.5331(4) 0.0298(18) Uani 1 1 d . . .
H30A H 0.5443 0.7748 0.4991 0.036 Uiso 1 1 calc R . .
C31 C 0.7890(7) 0.7457(7) 0.5700(3) 0.0199(16) Uani 1 1 d . . .
C32 C 0.8295(7) 0.8432(7) 0.5232(4) 0.0196(15) Uani 1 1 d . . .
H32A H 0.8245 0.9415 0.5376 0.024 Uiso 1 1 calc R . .
C33 C 0.8779(7) 0.7974(7) 0.4543(4) 0.0226(16) Uani 1 1 d . . .
H33A H 0.9049 0.8647 0.4220 0.027 Uiso 1 1 calc R . .
C34 C 0.8864(7) 0.6560(8) 0.4334(4) 0.0286(18) Uani 1 1 d . . .
H34A H 0.9180 0.6244 0.3866 0.034 Uiso 1 1 calc R . .
C35 C 0.8480(7) 0.5596(7) 0.4818(4) 0.0258(17) Uani 1 1 d . . .
H35A H 0.8554 0.4620 0.4676 0.031 Uiso 1 1 calc R . .
C36 C 0.7999(7) 0.6008(7) 0.5493(4) 0.0238(16) Uani 1 1 d . . .
H36A H 0.7743 0.5331 0.5815 0.029 Uiso 1 1 calc R . .

loop_
_atom_site_aniso_label
_atom_site_aniso_U_11
_atom_site_aniso_U_22
_atom_site_aniso_U_33
_atom_site_aniso_U_23
_atom_site_aniso_U_13
_atom_site_aniso_U_12
Pt1 0.01980(15) 0.01794(14) 0.01443(14) 0.00601(10) 0.00258(11) 0.00659(10)
S1 0.0271(10) 0.0199(9) 0.0195(9) 0.0066(7) 0.0034(8) 0.0040(8)
S2 0.0304(11) 0.0280(10) 0.0216(10) 0.0094(8) -0.0038(9) -0.0017(8)
C1 0.021(4) 0.024(4) 0.020(4) 0.011(3) 0.000(3) 0.011(3)
N1 0.030(4) 0.022(3) 0.028(3) 0.007(3) 0.008(3) 0.006(3)
C2 0.019(4) 0.028(4) 0.040(5) -0.003(4) 0.002(4) 0.003(3)
N2 0.048(4) 0.027(4) 0.047(4) 0.009(3) 0.010(4) 0.002(3)
P1 0.0206(10) 0.0181(9) 0.0156(9) 0.0078(7) 0.0042(8) 0.0087(8)
C3 0.026(4) 0.025(4) 0.009(3) 0.006(3) 0.005(3) 0.011(3)
C4 0.028(4) 0.020(4) 0.019(4) 0.011(3) 0.009(3) 0.010(3)
C5 0.044(5) 0.018(4) 0.015(4) 0.005(3) 0.011(3) 0.015(3)
C6 0.033(4) 0.023(4) 0.014(4) 0.006(3) 0.002(3) 0.004(3)
C7 0.024(4) 0.020(4) 0.018(4) 0.005(3) -0.005(3) 0.004(3)
Fe1 0.0226(6) 0.0179(5) 0.0169(5) 0.0055(4) 0.0038(4) 0.0069(4)
C8 0.022(4) 0.018(4) 0.016(3) 0.009(3) 0.003(3) 0.009(3)
C9 0.024(4) 0.017(4) 0.023(4) 0.000(3) 0.005(3) 0.009(3)
C10 0.029(4) 0.024(4) 0.017(4) 0.002(3) 0.008(3) -0.001(3)
C11 0.032(4) 0.026(4) 0.021(4) 0.012(3) 0.014(3) 0.006(3)
C12 0.025(4) 0.031(4) 0.015(4) 0.011(3) 0.006(3) 0.009(3)
C13 0.018(4) 0.021(4) 0.021(4) 0.012(3) 0.005(3) 0.006(3)
C14 0.016(4) 0.022(4) 0.020(4) 0.004(3) 0.002(3) 0.000(3)
C15 0.037(5) 0.025(4) 0.051(5) 0.009(4) 0.028(4) 0.008(4)
C16 0.015(4) 0.033(4) 0.045(5) 0.013(4) 0.004(4) 0.001(3)
C17 0.029(5) 0.032(4) 0.040(5) 0.023(4) 0.002(4) 0.007(4)
C18 0.032(4) 0.021(4) 0.024(4) 0.013(3) 0.013(4) 0.015(3)
C19 0.018(4) 0.019(4) 0.012(3) 0.002(3) 0.003(3) 0.002(3)
C20 0.029(4) 0.020(4) 0.016(4) 0.000(3) 0.006(3) 0.009(3)
C21 0.037(5) 0.023(4) 0.020(4) 0.009(3) -0.002(4) 0.005(3)
C22 0.036(5) 0.037(5) 0.017(4) 0.013(3) 0.003(4) -0.003(4)
C23 0.038(5) 0.045(5) 0.018(4) 0.005(4) 0.010(4) 0.012(4)
C24 0.025(4) 0.025(4) 0.025(4) 0.008(3) 0.007(3) 0.012(3)
P2 0.0194(10) 0.0210(9) 0.0155(9) 0.0064(8) 0.0039(8) 0.0072(8)
C25 0.018(4) 0.017(4) 0.021(4) 0.006(3) -0.009(3) 0.005(3)
C26 0.030(4) 0.040(5) 0.019(4) 0.004(3) 0.000(4) 0.008(4)
C27 0.029(5) 0.031(4) 0.050(6) 0.002(4) 0.011(4) 0.011(4)
C28 0.023(4) 0.020(4) 0.054(5) 0.018(4) -0.013(4) 0.005(3)
C29 0.039(5) 0.040(5) 0.030(5) 0.013(4) -0.023(4) 0.003(4)
C30 0.022(4) 0.036(4) 0.032(4) 0.004(4) 0.013(4) 0.006(3)
C31 0.017(4) 0.022(4) 0.019(4) 0.002(3) 0.001(3) 0.003(3)
C32 0.018(4) 0.021(4) 0.020(4) 0.001(3) 0.002(3) 0.007(3)
C33 0.019(4) 0.028(4) 0.018(4) 0.012(3) -0.002(3) -0.004(3)
C34 0.019(4) 0.043(5) 0.021(4) -0.003(3) 0.005(3) 0.005(3)
C35 0.025(4) 0.023(4) 0.026(4) -0.003(3) 0.002(3) 0.004(3)
C36 0.029(4) 0.024(4) 0.025(4) 0.014(3) 0.006(3) 0.013(3)

loop_
_atom_type_symbol
_atom_type_description
_atom_type_scat_dispersion_real
_atom_type_scat_dispersion_imag
_atom_type_scat_source
C C 0.0033 0.0016 'International Tables Vol C Tables 4.2.6.8 and 6.1.1.4'
H H 0.0000 0.0000 'International Tables Vol C Tables 4.2.6.8 and 6.1.1.4'
N N 0.0061 0.0033 'International Tables Vol C Tables 4.2.6.8 and 6.1.1.4'
S S 0.1246 0.1234 'International Tables Vol C Tables 4.2.6.8 and 6.1.1.4'
Fe Fe 0.3463 0.8444 'International Tables Vol C Tables 4.2.6.8 and 6.1.1.4'
Pt Pt -1.7033 8.3905 'International Tables Vol C Tables 4.2.6.8 and 6.1.1.4'
P P 0.1023 0.0942 'International Tables Vol C Tables 4.2.6.8 and 6.1.1.4'

loop_
_geom_angle_atom_site_label_1
_geom_angle_atom_site_label_2
_geom_angle_atom_site_label_3
_geom_angle
_geom_angle_site_symmetry_1
_geom_angle_site_symmetry_3
_geom_angle_publ_flag
P1 Pt1 P2 101.04(6) . . ?
P1 Pt1 S1 92.68(6) . . ?
P2 Pt1 S1 165.98(6) . . ?
P1 Pt1 S2 167.33(6) . . ?
P2 Pt1 S2 91.63(6) . . ?
S1 Pt1 S2 74.68(6) . . ?
C1 S1 Pt1 87.7(2) . . ?
C1 S2 Pt1 87.7(2) . . ?
N1 C1 S2 122.9(5) . . ?
N1 C1 S1 127.3(5) . . ?
S2 C1 S1 109.9(3) . . ?
C1 N1 C2 117.6(6) . . ?
N2 C2 N1 172.4(8) . . ?
C3 P1 C13 107.8(3) . . ?
C3 P1 C19 102.4(3) . . ?
C13 P1 C19 102.4(3) . . ?
C3 P1 Pt1 116.4(2) . . ?
C13 P1 Pt1 114.2(2) . . ?
C19 P1 Pt1 112.0(2) . . ?
C4 C3 C7 107.4(6) . . ?
C4 C3 P1 123.9(5) . . ?
C7 C3 P1 128.7(5) . . ?
C4 C3 Fe1 69.9(3) . . ?
C7 C3 Fe1 69.9(3) . . ?
P1 C3 Fe1 124.9(3) . . ?
C3 C4 C5 107.6(6) . . ?
C3 C4 Fe1 68.8(4) . . ?
C5 C4 Fe1 70.8(4) . . ?
C3 C4 H4A 126.2 . . ?
C5 C4 H4A 126.2 . . ?
Fe1 C4 H4A 125.8 . . ?
C6 C5 C4 107.4(6) . . ?
C6 C5 Fe1 69.3(4) . . ?
C4 C5 Fe1 67.9(4) . . ?
C6 C5 H5A 126.3 . . ?
C4 C5 H5A 126.3 . . ?
Fe1 C5 H5A 128.0 . . ?
C7 C6 C5 110.2(6) . . ?
C7 C6 Fe1 69.6(4) . . ?
C5 C6 Fe1 70.9(4) . . ?
C7 C6 H6A 124.9 . . ?
C5 C6 H6A 124.9 . . ?
Fe1 C6 H6A 126.2 . . ?
C6 C7 C3 107.4(6) . . ?
C6 C7 Fe1 70.4(4) . . ?
C3 C7 Fe1 68.2(3) . . ?
C6 C7 H7A 126.3 . . ?
C3 C7 H7A 126.3 . . ?
Fe1 C7 H7A 126.7 . . ?
C3 Fe1 C9 110.2(3) . . ?
C3 Fe1 C8 109.6(2) . . ?
C9 Fe1 C8 41.3(3) . . ?
C3 Fe1 C4 41.3(2) . . ?
C9 Fe1 C4 140.9(3) . . ?
C8 Fe1 C4 112.7(3) . . ?
C3 Fe1 C7 41.9(2) . . ?
C9 Fe1 C7 108.4(3) . . ?
C8 Fe1 C7 136.7(3) . . ?
C4 Fe1 C7 69.4(3) . . ?
C3 Fe1 C10 140.2(3) . . ?
C9 Fe1 C10 41.3(2) . . ?
C8 Fe1 C10 68.8(3) . . ?
C4 Fe1 C10 177.8(3) . . ?
C7 Fe1 C10 110.7(3) . . ?
C3 Fe1 C6 68.8(3) . . ?
C9 Fe1 C6 135.7(3) . . ?
C8 Fe1 C6 176.4(3) . . ?
C4 Fe1 C6 68.4(3) . . ?
C7 Fe1 C6 40.0(3) . . ?
C10 Fe1 C6 110.2(3) . . ?
C3 Fe1 C12 137.6(3) . . ?
C9 Fe1 C12 69.4(3) . . ?
C8 Fe1 C12 41.1(2) . . ?
C4 Fe1 C12 111.6(3) . . ?
C7 Fe1 C12 177.7(3) . . ?
C10 Fe1 C12 68.3(3) . . ?
C6 Fe1 C12 142.2(3) . . ?
C3 Fe1 C11 178.0(3) . . ?
C9 Fe1 C11 68.8(3) . . ?
C8 Fe1 C11 68.4(3) . . ?
C4 Fe1 C11 138.6(3) . . ?
C7 Fe1 C11 139.9(3) . . ?
C10 Fe1 C11 40.0(3) . . ?
C6 Fe1 C11 113.2(3) . . ?
C12 Fe1 C11 40.5(3) . . ?
C3 Fe1 C5 69.1(3) . . ?
C9 Fe1 C5 175.5(3) . . ?
C8 Fe1 C5 143.2(3) . . ?
C4 Fe1 C5 41.2(2) . . ?
C7 Fe1 C5 68.0(3) . . ?
C10 Fe1 C5 136.7(3) . . ?
C6 Fe1 C5 39.8(3) . . ?
C12 Fe1 C5 114.3(3) . . ?
C11 Fe1 C5 112.1(3) . . ?
C9 C8 C12 108.4(6) . . ?
C9 C8 P2 125.4(5) . . ?
C12 C8 P2 126.2(5) . . ?
C9 C8 Fe1 69.1(4) . . ?
C12 C8 Fe1 70.5(4) . . ?
P2 C8 Fe1 126.2(3) . . ?
C8 C9 C10 107.0(6) . . ?
C8 C9 Fe1 69.6(4) . . ?
C10 C9 Fe1 70.3(4) . . ?
C8 C9 H9A 126.5 . . ?
C10 C9 H9A 126.5 . . ?
Fe1 C9 H9A 125.2 . . ?
C11 C10 C9 108.8(6) . . ?
C11 C10 Fe1 70.9(4) . . ?
C9 C10 Fe1 68.5(4) . . ?
C11 C10 H10A 125.6 . . ?
C9 C10 H10A 125.6 . . ?
Fe1 C10 H10A 126.6 . . ?
C10 C11 C12 108.4(6) . . ?
C10 C11 Fe1 69.0(4) . . ?
C12 C11 Fe1 69.2(4) . . ?
C10 C11 H11A 125.8 . . ?
C12 C11 H11A 125.8 . . ?
Fe1 C11 H11A 127.6 . . ?
C11 C12 C8 107.4(6) . . ?
C11 C12 Fe1 70.3(4) . . ?
C8 C12 Fe1 68.5(4) . . ?
C11 C12 H12A 126.3 . . ?
C8 C12 H12A 126.3 . . ?
Fe1 C12 H12A 126.5 . . ?
C14 C13 C18 117.8(6) . . ?
C14 C13 P1 120.4(5) . . ?
C18 C13 P1 121.6(5) . . ?
C13 C14 C15 121.4(6) . . ?
C13 C14 H14A 119.3 . . ?
C15 C14 H14A 119.3 . . ?
C16 C15 C14 120.6(7) . . ?
C16 C15 H15A 119.7 . . ?
C14 C15 H15A 119.7 . . ?
C15 C16 C17 118.7(7) . . ?
C15 C16 H16A 120.6 . . ?
C17 C16 H16A 120.6 . . ?
C18 C17 C16 120.3(7) . . ?
C18 C17 H17A 119.9 . . ?
C16 C17 H17A 119.9 . . ?
C17 C18 C13 121.1(6) . . ?
C17 C18 H18A 119.4 . . ?
C13 C18 H18A 119.4 . . ?
C24 C19 C20 118.1(6) . . ?
C24 C19 P1 121.6(5) . . ?
C20 C19 P1 120.0(5) . . ?
C21 C20 C19 120.4(6) . . ?
C21 C20 H20A 119.8 . . ?
C19 C20 H20A 119.8 . . ?
C22 C21 C20 121.0(7) . . ?
C22 C21 H21A 119.5 . . ?
C20 C21 H21A 119.5 . . ?
C21 C22 C23 120.2(6) . . ?
C21 C22 H22A 119.9 . . ?
C23 C22 H22A 119.9 . . ?
C24 C23 C22 119.0(7) . . ?
C24 C23 H23A 120.5 . . ?
C22 C23 H23A 120.5 . . ?
C19 C24 C23 121.2(6) . . ?
C19 C24 H24A 119.4 . . ?
C23 C24 H24A 119.4 . . ?
C31 P2 C25 104.4(3) . . ?
C31 P2 C8 102.1(3) . . ?
C25 P2 C8 102.9(3) . . ?
C31 P2 Pt1 116.7(2) . . ?
C25 P2 Pt1 107.0(2) . . ?
C8 P2 Pt1 121.7(2) . . ?
C26 C25 C30 120.0(6) . . ?
C26 C25 P2 118.4(5) . . ?
C30 C25 P2 121.6(5) . . ?
C25 C26 C27 119.9(7) . . ?
C25 C26 H26A 120.0 . . ?
C27 C26 H26A 120.0 . . ?
C28 C27 C26 121.9(8) . . ?
C28 C27 H27A 119.1 . . ?
C26 C27 H27A 119.1 . . ?
C27 C28 C29 118.8(7) . . ?
C27 C28 H28A 120.6 . . ?
C29 C28 H28A 120.6 . . ?
C30 C29 C28 120.0(7) . . ?
C30 C29 H29A 120.0 . . ?
C28 C29 H29A 120.0 . . ?
C29 C30 C25 119.4(7) . . ?
C29 C30 H30A 120.3 . . ?
C25 C30 H30A 120.3 . . ?
C32 C31 C36 119.8(6) . . ?
C32 C31 P2 119.0(5) . . ?
C36 C31 P2 120.8(5) . . ?
C31 C32 C33 120.1(6) . . ?
C31 C32 H32A 120.0 . . ?
C33 C32 H32A 120.0 . . ?
C34 C33 C32 120.3(6) . . ?
C34 C33 H33A 119.9 . . ?
C32 C33 H33A 119.9 . . ?
C33 C34 C35 119.1(6) . . ?
C33 C34 H34A 120.5 . . ?
C35 C34 H34A 120.5 . . ?
C36 C35 C34 122.1(6) . . ?
C36 C35 H35A 119.0 . . ?
C34 C35 H35A 119.0 . . ?
C35 C36 C31 118.7(6) . . ?
C35 C36 H36A 120.6 . . ?
C31 C36 H36A 120.6 . . ?

loop_
_geom_bond_atom_site_label_1
_geom_bond_atom_site_label_2
_geom_bond_distance
_geom_bond_site_symmetry_2
_geom_bond_publ_flag
Pt1 P1 2.2711(17) . ?
Pt1 P2 2.2833(17) . ?
Pt1 S1 2.3375(16) . ?
Pt1 S2 2.3519(17) . ?
S1 C1 1.747(6) . ?
S2 C1 1.729(6) . ?
C1 N1 1.302(8) . ?
N1 C2 1.320(9) . ?
C2 N2 1.173(9) . ?
P1 C3 1.799(6) . ?
P1 C13 1.806(7) . ?
P1 C19 1.828(6) . ?
C3 C4 1.419(9) . ?
C3 C7 1.442(9) . ?
C3 Fe1 2.005(6) . ?
C4 C5 1.437(9) . ?
C4 Fe1 2.020(6) . ?
C4 H4A 0.9500 . ?
C5 C6 1.395(9) . ?
C5 Fe1 2.059(7) . ?
C5 H5A 0.9500 . ?
C6 C7 1.391(9) . ?
C6 Fe1 2.038(6) . ?
C6 H6A 0.9500 . ?
C7 Fe1 2.028(6) . ?
C7 H7A 0.9500 . ?
Fe1 C9 2.007(7) . ?
Fe1 C8 2.013(6) . ?
Fe1 C10 2.030(6) . ?
Fe1 C12 2.040(6) . ?
Fe1 C11 2.055(6) . ?
C8 C9 1.419(9) . ?
C8 C12 1.422(9) . ?
C8 P2 1.828(6) . ?
C9 C10 1.422(9) . ?
C9 H9A 0.9500 . ?
C10 C11 1.398(9) . ?
C10 H10A 0.9500 . ?
C11 C12 1.418(9) . ?
C11 H11A 0.9500 . ?
C12 H12A 0.9500 . ?
C13 C14 1.370(9) . ?
C13 C18 1.407(9) . ?
C14 C15 1.407(9) . ?
C14 H14A 0.9500 . ?
C15 C16 1.358(10) . ?
C15 H15A 0.9500 . ?
C16 C17 1.417(10) . ?
C16 H16A 0.9500 . ?
C17 C18 1.370(9) . ?
C17 H17A 0.9500 . ?
C18 H18A 0.9500 . ?
C19 C24 1.382(9) . ?
C19 C20 1.390(9) . ?
C20 C21 1.381(9) . ?
C20 H20A 0.9500 . ?
C21 C22 1.344(9) . ?
C21 H21A 0.9500 . ?
C22 C23 1.392(10) . ?
C22 H22A 0.9500 . ?
C23 C24 1.385(9) . ?
C23 H23A 0.9500 . ?
C24 H24A 0.9500 . ?
P2 C31 1.815(7) . ?
P2 C25 1.823(6) . ?
C25 C26 1.341(9) . ?
C25 C30 1.417(9) . ?
C26 C27 1.419(10) . ?
C26 H26A 0.9500 . ?
C27 C28 1.321(10) . ?
C27 H27A 0.9500 . ?
C28 C29 1.435(10) . ?
C28 H28A 0.9500 . ?
C29 C30 1.373(10) . ?
C29 H29A 0.9500 . ?
C30 H30A 0.9500 . ?
C31 C32 1.379(8) . ?
C31 C36 1.409(9) . ?
C32 C33 1.403(9) . ?
C32 H32A 0.9500 . ?
C33 C34 1.372(9) . ?
C33 H33A 0.9500 . ?
C34 C35 1.388(9) . ?
C34 H34A 0.9500 . ?
C35 C36 1.370(9) . ?
C35 H35A 0.9500 . ?
C36 H36A 0.9500 . ?

loop_
_geom_torsion_atom_site_label_1
_geom_torsion_atom_site_label_2
_geom_torsion_atom_site_label_3
_geom_torsion_atom_site_label_4
_geom_torsion
_geom_torsion_site_symmetry_1
_geom_torsion_site_symmetry_2
_geom_torsion_site_symmetry_3
_geom_torsion_site_symmetry_4
_geom_torsion_publ_flag
P1 Pt1 S1 C1 -177.9(2) . . . . ?
P2 Pt1 S1 C1 14.0(4) . . . . ?
S2 Pt1 S1 C1 1.2(2) . . . . ?
P1 Pt1 S2 C1 2.6(4) . . . . ?
P2 Pt1 S2 C1 -178.2(2) . . . . ?
S1 Pt1 S2 C1 -1.3(2) . . . . ?
Pt1 S2 C1 N1 -178.3(6) . . . . ?
Pt1 S2 C1 S1 1.7(3) . . . . ?
Pt1 S1 C1 N1 178.3(6) . . . . ?
Pt1 S1 C1 S2 -1.7(3) . . . . ?
S2 C1 N1 C2 -178.5(5) . . . . ?
S1 C1 N1 C2 1.5(10) . . . . ?
C1 N1 C2 N2 -175(6) . . . . ?
P2 Pt1 P1 C3 43.7(2) . . . . ?
S1 Pt1 P1 C3 -133.4(2) . . . . ?
S2 Pt1 P1 C3 -137.1(4) . . . . ?
P2 Pt1 P1 C13 -83.1(2) . . . . ?
S1 Pt1 P1 C13 99.8(2) . . . . ?
S2 Pt1 P1 C13 96.1(4) . . . . ?
P2 Pt1 P1 C19 161.1(2) . . . . ?
S1 Pt1 P1 C19 -16.0(2) . . . . ?
S2 Pt1 P1 C19 -19.7(4) . . . . ?
C13 P1 C3 C4 168.0(5) . . . . ?
C19 P1 C3 C4 -84.5(5) . . . . ?
Pt1 P1 C3 C4 38.1(6) . . . . ?
C13 P1 C3 C7 -11.3(6) . . . . ?
C19 P1 C3 C7 96.2(6) . . . . ?
Pt1 P1 C3 C7 -141.2(5) . . . . ?
C13 P1 C3 Fe1 80.0(4) . . . . ?
C19 P1 C3 Fe1 -172.4(4) . . . . ?
Pt1 P1 C3 Fe1 -49.8(5) . . . . ?
C7 C3 C4 C5 -0.3(7) . . . . ?
P1 C3 C4 C5 -179.8(4) . . . . ?
Fe1 C3 C4 C5 -60.5(4) . . . . ?
C7 C3 C4 Fe1 60.2(4) . . . . ?
P1 C3 C4 Fe1 -119.3(5) . . . . ?
C3 C4 C5 C6 1.0(7) . . . . ?
Fe1 C4 C5 C6 -58.2(4) . . . . ?
C3 C4 C5 Fe1 59.2(4) . . . . ?
C4 C5 C6 C7 -1.3(7) . . . . ?
Fe1 C5 C6 C7 -58.7(5) . . . . ?
C4 C5 C6 Fe1 57.4(4) . . . . ?
C5 C6 C7 C3 1.1(7) . . . . ?
Fe1 C6 C7 C3 -58.3(4) . . . . ?
C5 C6 C7 Fe1 59.4(5) . . . . ?
C4 C3 C7 C6 -0.4(7) . . . . ?
P1 C3 C7 C6 179.0(5) . . . . ?
Fe1 C3 C7 C6 59.7(4) . . . . ?
C4 C3 C7 Fe1 -60.2(4) . . . . ?
P1 C3 C7 Fe1 119.2(5) . . . . ?
C4 C3 Fe1 C9 -146.5(4) . . . . ?
C7 C3 Fe1 C9 95.3(4) . . . . ?
P1 C3 Fe1 C9 -28.5(5) . . . . ?
C4 C3 Fe1 C8 -102.4(4) . . . . ?
C7 C3 Fe1 C8 139.4(4) . . . . ?
P1 C3 Fe1 C8 15.6(5) . . . . ?
C7 C3 Fe1 C4 -118.2(5) . . . . ?
P1 C3 Fe1 C4 118.0(6) . . . . ?
C4 C3 Fe1 C7 118.2(5) . . . . ?
P1 C3 Fe1 C7 -123.8(6) . . . . ?
C4 C3 Fe1 C10 177.6(4) . . . . ?
C7 C3 Fe1 C10 59.4(5) . . . . ?
P1 C3 Fe1 C10 -64.5(6) . . . . ?
C4 C3 Fe1 C6 81.1(4) . . . . ?
C7 C3 Fe1 C6 -37.1(4) . . . . ?
P1 C3 Fe1 C6 -161.0(5) . . . . ?
C4 C3 Fe1 C12 -65.2(5) . . . . ?
C7 C3 Fe1 C12 176.6(4) . . . . ?
P1 C3 Fe1 C12 52.7(6) . . . . ?
C4 C3 Fe1 C11 -87(8) . . . . ?
C7 C3 Fe1 C11 155(8) . . . . ?
P1 C3 Fe1 C11 31(8) . . . . ?
C4 C3 Fe1 C5 38.3(4) . . . . ?
C7 C3 Fe1 C5 -79.9(4) . . . . ?
P1 C3 Fe1 C5 156.2(5) . . . . ?
C5 C4 Fe1 C3 118.6(5) . . . . ?
C3 C4 Fe1 C9 55.2(6) . . . . ?
C5 C4 Fe1 C9 173.8(4) . . . . ?
C3 C4 Fe1 C8 94.3(4) . . . . ?
C5 C4 Fe1 C8 -147.1(4) . . . . ?
C3 C4 Fe1 C7 -38.9(4) . . . . ?
C5 C4 Fe1 C7 79.6(4) . . . . ?
C3 C4 Fe1 C10 -134(7) . . . . ?
C5 C4 Fe1 C10 -16(7) . . . . ?
C3 C4 Fe1 C6 -81.9(4) . . . . ?
C5 C4 Fe1 C6 36.6(4) . . . . ?
C3 C4 Fe1 C12 138.8(4) . . . . ?
C5 C4 Fe1 C12 -102.6(4) . . . . ?
C3 C4 Fe1 C11 177.0(4) . . . . ?
C5 C4 Fe1 C11 -64.5(6) . . . . ?
C3 C4 Fe1 C5 -118.6(5) . . . . ?
C6 C7 Fe1 C3 -119.0(6) . . . . ?
C6 C7 Fe1 C9 140.9(4) . . . . ?
C3 C7 Fe1 C9 -100.1(4) . . . . ?
C6 C7 Fe1 C8 177.7(4) . . . . ?
C3 C7 Fe1 C8 -63.3(5) . . . . ?
C6 C7 Fe1 C4 -80.6(4) . . . . ?
C3 C7 Fe1 C4 38.4(4) . . . . ?
C6 C7 Fe1 C10 97.1(4) . . . . ?
C3 C7 Fe1 C10 -143.9(4) . . . . ?
C3 C7 Fe1 C6 119.0(6) . . . . ?
C6 C7 Fe1 C12 161(6) . . . . ?
C3 C7 Fe1 C12 -80(6) . . . . ?
C6 C7 Fe1 C11 62.3(6) . . . . ?
C3 C7 Fe1 C11 -178.7(4) . . . . ?
C6 C7 Fe1 C5 -36.2(4) . . . . ?
C3 C7 Fe1 C5 82.8(4) . . . . ?
C7 C6 Fe1 C3 38.8(4) . . . . ?
C5 C6 Fe1 C3 -82.4(4) . . . . ?
C7 C6 Fe1 C9 -58.8(5) . . . . ?
C5 C6 Fe1 C9 179.9(4) . . . . ?
C7 C6 Fe1 C8 -25(4) . . . . ?
C5 C6 Fe1 C8 -147(4) . . . . ?
C7 C6 Fe1 C4 83.3(4) . . . . ?
C5 C6 Fe1 C4 -37.9(4) . . . . ?
C5 C6 Fe1 C7 -121.2(6) . . . . ?
C7 C6 Fe1 C10 -98.5(4) . . . . ?
C5 C6 Fe1 C10 140.2(4) . . . . ?
C7 C6 Fe1 C12 -178.8(4) . . . . ?
C5 C6 Fe1 C12 60.0(6) . . . . ?
C7 C6 Fe1 C11 -141.6(4) . . . . ?
C5 C6 Fe1 C11 97.1(4) . . . . ?
C7 C6 Fe1 C5 121.2(6) . . . . ?
C6 C5 Fe1 C3 81.5(4) . . . . ?
C4 C5 Fe1 C3 -38.4(4) . . . . ?
C6 C5 Fe1 C9 -1(3) . . . . ?
C4 C5 Fe1 C9 -120(3) . . . . ?
C6 C5 Fe1 C8 176.7(4) . . . . ?
C4 C5 Fe1 C8 56.8(6) . . . . ?
C6 C5 Fe1 C4 119.9(6) . . . . ?
C6 C5 Fe1 C7 36.4(4) . . . . ?
C4 C5 Fe1 C7 -83.5(4) . . . . ?
C6 C5 Fe1 C10 -61.0(6) . . . . ?
C4 C5 Fe1 C10 179.1(4) . . . . ?
C4 C5 Fe1 C6 -119.9(6) . . . . ?
C6 C5 Fe1 C12 -144.4(4) . . . . ?
C4 C5 Fe1 C12 95.7(4) . . . . ?
C6 C5 Fe1 C11 -100.2(4) . . . . ?
C4 C5 Fe1 C11 139.9(4) . . . . ?
C3 Fe1 C8 C9 -98.7(4) . . . . ?
C4 Fe1 C8 C9 -143.0(4) . . . . ?
C7 Fe1 C8 C9 -59.4(5) . . . . ?
C10 Fe1 C8 C9 38.8(4) . . . . ?
C6 Fe1 C8 C9 -36(4) . . . . ?
C12 Fe1 C8 C9 119.6(5) . . . . ?
C11 Fe1 C8 C9 81.9(4) . . . . ?
C5 Fe1 C8 C9 -179.7(4) . . . . ?
C3 Fe1 C8 C12 141.7(4) . . . . ?
C9 Fe1 C8 C12 -119.6(5) . . . . ?
C4 Fe1 C8 C12 97.4(4) . . . . ?
C7 Fe1 C8 C12 -179.0(4) . . . . ?
C10 Fe1 C8 C12 -80.8(4) . . . . ?
C6 Fe1 C8 C12 -155(4) . . . . ?
C11 Fe1 C8 C12 -37.7(4) . . . . ?
C5 Fe1 C8 C12 60.7(5) . . . . ?
C3 Fe1 C8 P2 20.6(5) . . . . ?
C9 Fe1 C8 P2 119.3(6) . . . . ?
C4 Fe1 C8 P2 -23.7(5) . . . . ?
C7 Fe1 C8 P2 59.9(6) . . . . ?
C10 Fe1 C8 P2 158.0(5) . . . . ?
C6 Fe1 C8 P2 84(4) . . . . ?
C12 Fe1 C8 P2 -121.1(6) . . . . ?
C11 Fe1 C8 P2 -158.8(5) . . . . ?
C5 Fe1 C8 P2 -60.4(6) . . . . ?
C12 C8 C9 C10 -0.9(7) . . . . ?
P2 C8 C9 C10 179.1(4) . . . . ?
Fe1 C8 C9 C10 -60.6(4) . . . . ?
C12 C8 C9 Fe1 59.7(4) . . . . ?
P2 C8 C9 Fe1 -120.2(5) . . . . ?
C3 Fe1 C9 C8 97.1(4) . . . . ?
C4 Fe1 C9 C8 61.8(6) . . . . ?
C7 Fe1 C9 C8 141.5(4) . . . . ?
C10 Fe1 C9 C8 -117.7(5) . . . . ?
C6 Fe1 C9 C8 177.0(4) . . . . ?
C12 Fe1 C9 C8 -37.6(4) . . . . ?
C11 Fe1 C9 C8 -81.1(4) . . . . ?
C5 Fe1 C9 C8 177(3) . . . . ?
C3 Fe1 C9 C10 -145.3(4) . . . . ?
C8 Fe1 C9 C10 117.7(5) . . . . ?
C4 Fe1 C9 C10 179.4(4) . . . . ?
C7 Fe1 C9 C10 -100.8(4) . . . . ?
C6 Fe1 C9 C10 -65.3(5) . . . . ?
C12 Fe1 C9 C10 80.1(4) . . . . ?
C11 Fe1 C9 C10 36.6(4) . . . . ?
C5 Fe1 C9 C10 -65(3) . . . . ?
C8 C9 C10 C11 0.5(7) . . . . ?
Fe1 C9 C10 C11 -59.7(5) . . . . ?
C8 C9 C10 Fe1 60.2(4) . . . . ?
C3 Fe1 C10 C11 176.9(4) . . . . ?
C9 Fe1 C10 C11 120.2(6) . . . . ?
C8 Fe1 C10 C11 81.3(4) . . . . ?
C4 Fe1 C10 C11 -51(7) . . . . ?
C7 Fe1 C10 C11 -145.2(4) . . . . ?
C6 Fe1 C10 C11 -102.4(4) . . . . ?
C12 Fe1 C10 C11 37.1(4) . . . . ?
C5 Fe1 C10 C11 -65.8(5) . . . . ?
C3 Fe1 C10 C9 56.7(6) . . . . ?
C8 Fe1 C10 C9 -38.9(4) . . . . ?
C4 Fe1 C10 C9 -171(7) . . . . ?
C7 Fe1 C10 C9 94.6(4) . . . . ?
C6 Fe1 C10 C9 137.4(4) . . . . ?
C12 Fe1 C10 C9 -83.2(4) . . . . ?
C11 Fe1 C10 C9 -120.2(6) . . . . ?
C5 Fe1 C10 C9 174.0(4) . . . . ?
C9 C10 C11 C12 0.1(7) . . . . ?
Fe1 C10 C11 C12 -58.1(4) . . . . ?
C9 C10 C11 Fe1 58.2(4) . . . . ?
C3 Fe1 C11 C10 -98(8) . . . . ?
C9 Fe1 C11 C10 -37.7(4) . . . . ?
C8 Fe1 C11 C10 -82.2(4) . . . . ?
C4 Fe1 C11 C10 177.4(4) . . . . ?
C7 Fe1 C11 C10 56.0(6) . . . . ?
C6 Fe1 C11 C10 94.3(4) . . . . ?
C12 Fe1 C11 C10 -120.5(6) . . . . ?
C5 Fe1 C11 C10 137.5(4) . . . . ?
C3 Fe1 C11 C12 22(8) . . . . ?
C9 Fe1 C11 C12 82.8(4) . . . . ?
C8 Fe1 C11 C12 38.2(4) . . . . ?
C4 Fe1 C11 C12 -62.1(6) . . . . ?
C7 Fe1 C11 C12 176.4(4) . . . . ?
C10 Fe1 C11 C12 120.5(6) . . . . ?
C6 Fe1 C11 C12 -145.3(4) . . . . ?
C5 Fe1 C11 C12 -102.0(4) . . . . ?
C10 C11 C12 C8 -0.6(7) . . . . ?
Fe1 C11 C12 C8 -58.6(4) . . . . ?
C10 C11 C12 Fe1 58.0(4) . . . . ?
C9 C8 C12 C11 1.0(7) . . . . ?
P2 C8 C12 C11 -179.1(5) . . . . ?
Fe1 C8 C12 C11 59.8(4) . . . . ?
C9 C8 C12 Fe1 -58.8(4) . . . . ?
P2 C8 C12 Fe1 121.1(5) . . . . ?
C3 Fe1 C12 C11 -178.9(4) . . . . ?
C9 Fe1 C12 C11 -81.0(4) . . . . ?
C8 Fe1 C12 C11 -118.8(6) . . . . ?
C4 Fe1 C12 C11 141.0(4) . . . . ?
C7 Fe1 C12 C11 -102(6) . . . . ?
C10 Fe1 C12 C11 -36.6(4) . . . . ?
C6 Fe1 C12 C11 58.7(6) . . . . ?
C5 Fe1 C12 C11 96.1(4) . . . . ?
C3 Fe1 C12 C8 -60.0(5) . . . . ?
C9 Fe1 C12 C8 37.8(4) . . . . ?
C4 Fe1 C12 C8 -100.2(4) . . . . ?
C7 Fe1 C12 C8 17(6) . . . . ?
C10 Fe1 C12 C8 82.2(4) . . . . ?
C6 Fe1 C12 C8 177.5(4) . . . . ?
C11 Fe1 C12 C8 118.8(6) . . . . ?
C5 Fe1 C12 C8 -145.0(4) . . . . ?
C3 P1 C13 C14 -126.2(5) . . . . ?
C19 P1 C13 C14 126.2(5) . . . . ?
Pt1 P1 C13 C14 4.9(6) . . . . ?
C3 P1 C13 C18 58.8(6) . . . . ?
C19 P1 C13 C18 -48.8(6) . . . . ?
Pt1 P1 C13 C18 -170.1(4) . . . . ?
C18 C13 C14 C15 0.1(9) . . . . ?
P1 C13 C14 C15 -175.1(5) . . . . ?
C13 C14 C15 C16 -0.6(10) . . . . ?
C14 C15 C16 C17 -0.3(10) . . . . ?
C15 C16 C17 C18 1.8(10) . . . . ?
C16 C17 C18 C13 -2.3(9) . . . . ?
C14 C13 C18 C17 1.4(9) . . . . ?
P1 C13 C18 C17 176.5(5) . . . . ?
C3 P1 C19 C24 30.0(6) . . . . ?
C13 P1 C19 C24 141.7(5) . . . . ?
Pt1 P1 C19 C24 -95.5(5) . . . . ?
C3 P1 C19 C20 -155.8(5) . . . . ?
C13 P1 C19 C20 -44.1(6) . . . . ?
Pt1 P1 C19 C20 78.6(5) . . . . ?
C24 C19 C20 C21 -1.2(9) . . . . ?
P1 C19 C20 C21 -175.5(5) . . . . ?
C19 C20 C21 C22 1.2(10) . . . . ?
C20 C21 C22 C23 0.0(10) . . . . ?
C21 C22 C23 C24 -1.1(10) . . . . ?
C20 C19 C24 C23 0.0(9) . . . . ?
P1 C19 C24 C23 174.3(5) . . . . ?
C22 C23 C24 C19 1.1(10) . . . . ?
C9 C8 P2 C31 -61.8(6) . . . . ?
C12 C8 P2 C31 118.3(6) . . . . ?
Fe1 C8 P2 C31 -150.5(4) . . . . ?
C9 C8 P2 C25 -169.8(5) . . . . ?
C12 C8 P2 C25 10.2(6) . . . . ?
Fe1 C8 P2 C25 101.5(4) . . . . ?
C9 C8 P2 Pt1 70.5(6) . . . . ?
C12 C8 P2 Pt1 -109.4(5) . . . . ?
Fe1 C8 P2 Pt1 -18.2(5) . . . . ?
P1 Pt1 P2 C31 113.2(2) . . . . ?
S1 Pt1 P2 C31 -78.9(4) . . . . ?
S2 Pt1 P2 C31 -66.6(2) . . . . ?
P1 Pt1 P2 C25 -130.4(2) . . . . ?
S1 Pt1 P2 C25 37.5(4) . . . . ?
S2 Pt1 P2 C25 49.8(2) . . . . ?
P1 Pt1 P2 C8 -12.8(3) . . . . ?
S1 Pt1 P2 C8 155.2(3) . . . . ?
S2 Pt1 P2 C8 167.4(3) . . . . ?
C31 P2 C25 C26 174.7(5) . . . . ?
C8 P2 C25 C26 -79.0(6) . . . . ?
Pt1 P2 C25 C26 50.4(6) . . . . ?
C31 P2 C25 C30 -3.9(6) . . . . ?
C8 P2 C25 C30 102.4(6) . . . . ?
Pt1 P2 C25 C30 -128.2(5) . . . . ?
C30 C25 C26 C27 -0.8(10) . . . . ?
P2 C25 C26 C27 -179.4(5) . . . . ?
C25 C26 C27 C28 -0.6(11) . . . . ?
C26 C27 C28 C29 1.2(10) . . . . ?
C27 C28 C29 C30 -0.4(10) . . . . ?
C28 C29 C30 C25 -0.9(10) . . . . ?
C26 C25 C30 C29 1.5(10) . . . . ?
P2 C25 C30 C29 -179.9(5) . . . . ?
C25 P2 C31 C32 69.6(5) . . . . ?
C8 P2 C31 C32 -37.3(6) . . . . ?
Pt1 P2 C31 C32 -172.5(4) . . . . ?
C25 P2 C31 C36 -103.3(6) . . . . ?
C8 P2 C31 C36 149.8(5) . . . . ?
Pt1 P2 C31 C36 14.6(6) . . . . ?
C36 C31 C32 C33 1.5(9) . . . . ?
P2 C31 C32 C33 -171.4(5) . . . . ?
C31 C32 C33 C34 -0.5(10) . . . . ?
C32 C33 C34 C35 -0.7(10) . . . . ?
C33 C34 C35 C36 1.0(10) . . . . ?
C34 C35 C36 C31 0.0(10) . . . . ?
C32 C31 C36 C35 -1.3(9) . . . . ?
P2 C31 C36 C35 171.5(5) . . . . ?
